data_7710059
loop_
_publ_author_name
'Viau, Lydie'
'Knorr, Michael'
'Knauer, Lena'
'Brieger, Lukas'
'Strohman, Carsten'

_publ_section_title
;
 2,2&#x2019;-Ethylenebis(1,3-dithiane) as polydentate m2-, m4- and
 m5-assembling ligand for the construction of sulphur-rich Cu(I), Hg(II)
 and heterometallic Cu(I)/Hg(II) coordination polymers featuring uncommon
 network architectures
;
_journal_name_full 'Dalton Transactions'
_journal_paper_doi 10.1039/D2DT00800A
_journal_year 2022
_chemical_formula_moiety 'C10 H20 Hg2 I4 S4'
_chemical_formula_sum 'C10 H20 Hg2 I4 S4'
_chemical_formula_weight 1177.28
_space_group_crystal_system monoclinic
_space_group_IT_number 14
_space_group_name_Hall '-P 2yn'
_space_group_name_H-M_alt 'P 1 21/n 1'
_atom_sites_solution_hydrogens geom
_atom_sites_solution_primary dual
_audit_creation_date 2021-09-08
_audit_creation_method
;
Olex2 1.5-alpha
(compiled 2021.08.20 svn.r13c46975 for OlexSys, GUI svn.r6396)
;
_audit_update_record
;
2022-03-30 deposited with the CCDC.	2022-04-18 downloaded from the CCDC.
;
_cell_angle_alpha 90
_cell_angle_beta 90.630(3)
_cell_angle_gamma 90
_cell_formula_units_Z 2
_cell_length_a 9.7812(8)
_cell_length_b 10.0360(10)
_cell_length_c 11.6356(10)
_cell_measurement_reflns_used 9856
_cell_measurement_temperature 100.00
_cell_measurement_theta_max 33.15
_cell_measurement_theta_min 2.68
_cell_volume 1142.13(18)
_computing_cell_refinement 'SAINT V8.40B (Bruker, 2016)'
_computing_data_collection 'APEX4 v2021.10-0 (Bruker, 2021)'
_computing_data_reduction 'SAINT V8.40B (Bruker, 2016)'
_computing_molecular_graphics 'Olex2 1.5-alpha (Dolomanov et al., 2009)'
_computing_publication_material 'Olex2 1.5-alpha (Dolomanov et al., 2009)'
_computing_structure_refinement 'XL  (Sheldrick, 2008)'
_computing_structure_solution 'XT  (Sheldrick, 2015)'
_diffrn_ambient_temperature 100.00
_diffrn_detector 'Bruker D8 VENTURE area detector'
_diffrn_detector_area_resol_mean 10.4167
_diffrn_detector_type 'CPAD PHOTON II area detector'
_diffrn_measured_fraction_theta_full 0.997
_diffrn_measured_fraction_theta_max 0.998
_diffrn_measurement_device 'four-circle diffractometer'
_diffrn_measurement_device_type 'Bruker D8 VENTURE area detector'
_diffrn_measurement_method '\w and \f scans'
_diffrn_radiation_monochromator 'multilayer optics'
_diffrn_radiation_probe x-ray
_diffrn_radiation_type MoK\a
_diffrn_radiation_wavelength 0.71073
_diffrn_reflns_av_R_equivalents 0.0523
_diffrn_reflns_av_unetI/netI 0.0200
_diffrn_reflns_Laue_measured_fraction_full 0.997
_diffrn_reflns_Laue_measured_fraction_max 0.998
_diffrn_reflns_limit_h_max 13
_diffrn_reflns_limit_h_min -13
_diffrn_reflns_limit_k_max 13
_diffrn_reflns_limit_k_min -13
_diffrn_reflns_limit_l_max 15
_diffrn_reflns_limit_l_min -15
_diffrn_reflns_number 51194
_diffrn_reflns_point_group_measured_fraction_full 0.997
_diffrn_reflns_point_group_measured_fraction_max 0.998
_diffrn_reflns_theta_full 25.242
_diffrn_reflns_theta_max 28.999
_diffrn_reflns_theta_min 2.735
_diffrn_source 'microfocus sealed X-ray tube'
_diffrn_source_current 1.4
_diffrn_source_power 0.07
_diffrn_source_type 'INCOATEC microfocus sealed tube, Iys 3.0'
_diffrn_source_voltage 50.0
_diffrn_standards_number 0
_exptl_absorpt_coefficient_mu 19.188
_exptl_absorpt_correction_T_max 0.5658
_exptl_absorpt_correction_T_min 0.0564
_exptl_absorpt_correction_type numerical
_exptl_absorpt_process_details
;
SADABS-2016/2 (Bruker,2016/2) was used for absorption correction.
wR2(int) was 0.1402 before and 0.0728 after correction.
The Ratio of minimum to maximum transmission is 0.0997.
The \l/2 correction factor is Not present.
;
_exptl_crystal_colour colourless
_exptl_crystal_colour_primary colourless
_exptl_crystal_density_diffrn 3.423
_exptl_crystal_description block
_exptl_crystal_F_000 1032
_exptl_crystal_size_max 0.272
_exptl_crystal_size_mid 0.187
_exptl_crystal_size_min 0.118
_refine_diff_density_max 1.818
_refine_diff_density_min -2.483
_refine_diff_density_rms 0.238
_refine_ls_extinction_coef 0.00232(11)
_refine_ls_extinction_expression Fc^*^=kFc[1+0.001xFc^2^\l^3^/sin(2\q)]^-1/4^
_refine_ls_extinction_method 'SHELXL-2018/3 (Sheldrick 2018)'
_refine_ls_goodness_of_fit_ref 1.169
_refine_ls_hydrogen_treatment constr
_refine_ls_matrix_type full
_refine_ls_number_parameters 93
_refine_ls_number_reflns 3032
_refine_ls_number_restraints 0
_refine_ls_restrained_S_all 1.169
_refine_ls_R_factor_all 0.0199
_refine_ls_R_factor_gt 0.0198
_refine_ls_shift/su_max 0.002
_refine_ls_shift/su_mean 0.000
_refine_ls_structure_factor_coef Fsqd
_refine_ls_weighting_details 'w=1/[\s^2^(Fo^2^)+(0.0062P)^2^+5.8201P] where P=(Fo^2^+2Fc^2^)/3'
_refine_ls_weighting_scheme calc
_refine_ls_wR_factor_gt 0.0453
_refine_ls_wR_factor_ref 0.0454
_reflns_Friedel_coverage 0.000
_reflns_number_gt 3019
_reflns_number_total 3032
_reflns_threshold_expression 'I > 2\s(I)'
_cod_data_source_file d2dt00800a2.cif
_cod_data_source_block mo_c0156_0m
_cod_database_code 7710059
_shelx_shelxl_version_number 2018/3
_shelx_space_group_comment
;
The symmetry employed for this shelxl refinement is uniquely defined
by the following loop, which should always be used as a source of
symmetry information in preference to the above space-group names.
They are only intended as comments.
;
_shelx_estimated_absorpt_t_max 0.210
_shelx_estimated_absorpt_t_min 0.078
_olex2_refinement_description
;
1. Fixed Uiso
 At 1.2 times of:
  All C(H) groups, All C(H,H) groups
 At 1.5 times of:
  All C(H,H,H) groups
2.a Ternary CH refined with riding coordinates:
 C1(H1)
2.b Secondary CH2 refined with riding coordinates:
 C2(H2A,H2B), C3(H3A,H3B), C4(H4A,H4B)
2.c Idealised Me refined as rotating group:
 C5(H5A,H5B,H5C)
;
_olex2_submission_special_instructions 'No special instructions were received'

loop_
_space_group_symop_operation_xyz
'x, y, z'
'-x+1/2, y+1/2, -z+1/2'
'-x, -y, -z'
'x-1/2, -y-1/2, z-1/2'

loop_
_atom_site_label
_atom_site_type_symbol
_atom_site_fract_x
_atom_site_fract_y
_atom_site_fract_z
_atom_site_U_iso_or_equiv
_atom_site_adp_type
_atom_site_occupancy
_atom_site_site_symmetry_order
_atom_site_calc_flag
_atom_site_refinement_flags_posn
_atom_site_refinement_flags_adp
_atom_site_refinement_flags_occupancy
_atom_site_disorder_assembly
_atom_site_disorder_group
Hg1 Hg 0.55364(2) 0.50275(2) 0.67081(2) 0.02226(6) Uani 1 1 d . . . . .
I1 I 0.39382(2) 0.39668(2) 0.83020(2) 0.01908(7) Uani 1 1 d . . . . .
I2 I 0.67817(2) 0.37337(2) 0.49463(2) 0.01492(6) Uani 1 1 d . . . . .
S1 S 0.65127(9) 0.73832(8) 0.71384(7) 0.01447(16) Uani 1 1 d . . . . .
S2 S 0.67224(10) 1.00481(8) 0.60571(9) 0.01795(18) Uani 1 1 d . . . . .
C1 C 0.6445(4) 0.8295(3) 0.5785(3) 0.0137(6) Uani 1 1 d . . . . .
H1 H 0.552473 0.816979 0.541808 0.016 Uiso 1 1 calc R U . . .
C2 C 0.5044(4) 0.8113(4) 0.7870(3) 0.0195(7) Uani 1 1 d . . . . .
H2A H 0.420259 0.789893 0.742704 0.023 Uiso 1 1 calc R U . . .
H2B H 0.496239 0.769769 0.863831 0.023 Uiso 1 1 calc R U . . .
C3 C 0.5142(4) 0.9621(4) 0.8015(3) 0.0215(7) Uani 1 1 d . . . . .
H3A H 0.434349 0.993346 0.845531 0.026 Uiso 1 1 calc R U . . .
H3B H 0.597479 0.983280 0.847042 0.026 Uiso 1 1 calc R U . . .
C4 C 0.5191(4) 1.0378(4) 0.6881(3) 0.0197(7) Uani 1 1 d . . . . .
H4A H 0.513842 1.134474 0.704165 0.024 Uiso 1 1 calc R U . . .
H4B H 0.438022 1.013330 0.641009 0.024 Uiso 1 1 calc R U . . .
C5 C 0.7536(4) 0.7757(4) 0.4989(3) 0.0181(7) Uani 1 1 d . . . . .
H5A H 0.843942 0.787192 0.534841 0.027 Uiso 1 1 calc R U . . .
H5B H 0.750230 0.824400 0.425893 0.027 Uiso 1 1 calc R U . . .
H5C H 0.737123 0.680793 0.484533 0.027 Uiso 1 1 calc R U . . .

loop_
_atom_site_aniso_label
_atom_site_aniso_U_11
_atom_site_aniso_U_22
_atom_site_aniso_U_33
_atom_site_aniso_U_23
_atom_site_aniso_U_13
_atom_site_aniso_U_12
Hg1 0.02772(9) 0.01302(8) 0.02628(9) 0.00196(5) 0.01132(6) -0.00231(5)
I1 0.01883(12) 0.01627(12) 0.02228(12) 0.00286(9) 0.00700(9) -0.00056(8)
I2 0.01617(11) 0.00921(10) 0.01937(11) -0.00143(8) 0.00025(8) 0.00065(7)
S1 0.0170(4) 0.0105(4) 0.0159(4) 0.0007(3) 0.0018(3) 0.0005(3)
S2 0.0215(4) 0.0077(4) 0.0247(4) -0.0023(3) 0.0046(3) -0.0018(3)
C1 0.0166(15) 0.0077(14) 0.0167(15) 0.0011(12) 0.0006(12) -0.0013(11)
C2 0.0183(16) 0.0195(17) 0.0208(17) -0.0015(14) 0.0080(13) 0.0020(14)
C3 0.0249(18) 0.0179(18) 0.0219(18) -0.0044(14) 0.0041(14) 0.0056(15)
C4 0.0199(17) 0.0155(17) 0.0239(18) -0.0025(14) 0.0010(14) 0.0055(14)
C5 0.0229(17) 0.0110(15) 0.0207(17) -0.0012(13) 0.0068(14) -0.0013(13)

loop_
_atom_type_symbol
_atom_type_description
_atom_type_scat_dispersion_real
_atom_type_scat_dispersion_imag
_atom_type_scat_source
C C 0.0033 0.0016 'International Tables Vol C Tables 4.2.6.8 and 6.1.1.4'
H H 0.0000 0.0000 'International Tables Vol C Tables 4.2.6.8 and 6.1.1.4'
Hg Hg -2.3894 9.2266 'International Tables Vol C Tables 4.2.6.8 and 6.1.1.4'
I I -0.4742 1.8119 'International Tables Vol C Tables 4.2.6.8 and 6.1.1.4'
S S 0.1246 0.1234 'International Tables Vol C Tables 4.2.6.8 and 6.1.1.4'

loop_
_geom_angle_atom_site_label_1
_geom_angle_atom_site_label_2
_geom_angle_atom_site_label_3
_geom_angle
_geom_angle_site_symmetry_1
_geom_angle_site_symmetry_3
_geom_angle_publ_flag
I1 Hg1 I2 127.196(10) . . ?
I1 Hg1 I2 99.004(11) . 3_666 ?
I2 Hg1 I2 92.985(10) . 3_666 ?
S1 Hg1 I1 116.58(2) . . ?
S1 Hg1 I2 91.08(2) . 3_666 ?
S1 Hg1 I2 114.36(2) . . ?
Hg1 I2 Hg1 87.015(10) . 3_666 ?
C1 S1 Hg1 106.31(11) . . ?
C1 S1 C2 100.37(17) . . ?
C2 S1 Hg1 99.50(13) . . ?
C1 S2 C4 98.42(17) . . ?
S1 C1 H1 109.3 . . ?
S2 C1 S1 109.49(18) . . ?
S2 C1 H1 109.3 . . ?
C5 C1 S1 109.2(2) . . ?
C5 C1 S2 110.3(2) . . ?
C5 C1 H1 109.3 . . ?
S1 C2 H2A 108.9 . . ?
S1 C2 H2B 108.9 . . ?
H2A C2 H2B 107.7 . . ?
C3 C2 S1 113.5(3) . . ?
C3 C2 H2A 108.9 . . ?
C3 C2 H2B 108.9 . . ?
C2 C3 H3A 108.8 . . ?
C2 C3 H3B 108.8 . . ?
H3A C3 H3B 107.7 . . ?
C4 C3 C2 113.7(3) . . ?
C4 C3 H3A 108.8 . . ?
C4 C3 H3B 108.8 . . ?
S2 C4 H4A 108.8 . . ?
S2 C4 H4B 108.8 . . ?
C3 C4 S2 113.6(3) . . ?
C3 C4 H4A 108.8 . . ?
C3 C4 H4B 108.8 . . ?
H4A C4 H4B 107.7 . . ?
C1 C5 H5A 109.5 . . ?
C1 C5 H5B 109.5 . . ?
C1 C5 H5C 109.5 . . ?
H5A C5 H5B 109.5 . . ?
H5A C5 H5C 109.5 . . ?
H5B C5 H5C 109.5 . . ?

loop_
_geom_bond_atom_site_label_1
_geom_bond_atom_site_label_2
_geom_bond_distance
_geom_bond_site_symmetry_2
_geom_bond_publ_flag
Hg1 I1 2.6609(3) . ?
Hg1 I2 3.2088(3) 3_666 ?
Hg1 I2 2.7252(3) . ?
Hg1 S1 2.5965(9) . ?
S1 C1 1.822(4) . ?
S1 C2 1.831(4) . ?
S2 C1 1.808(4) . ?
S2 C4 1.817(4) . ?
C1 H1 1.0000 . ?
C1 C5 1.521(5) . ?
C2 H2A 0.9900 . ?
C2 H2B 0.9900 . ?
C2 C3 1.526(6) . ?
C3 H3A 0.9900 . ?
C3 H3B 0.9900 . ?
C3 C4 1.524(6) . ?
C4 H4A 0.9900 . ?
C4 H4B 0.9900 . ?
C5 H5A 0.9800 . ?
C5 H5B 0.9800 . ?
C5 H5C 0.9800 . ?

loop_
_geom_torsion_atom_site_label_1
_geom_torsion_atom_site_label_2
_geom_torsion_atom_site_label_3
_geom_torsion_atom_site_label_4
_geom_torsion
_geom_torsion_site_symmetry_1
_geom_torsion_site_symmetry_2
_geom_torsion_site_symmetry_3
_geom_torsion_site_symmetry_4
_geom_torsion_publ_flag
Hg1 S1 C1 S2 166.70(13) . . . . ?
Hg1 S1 C1 C5 -72.4(2) . . . . ?
Hg1 S1 C2 C3 -167.0(3) . . . . ?
S1 C2 C3 C4 61.8(4) . . . . ?
C1 S1 C2 C3 -58.4(3) . . . . ?
C1 S2 C4 C3 63.9(3) . . . . ?
C2 S1 C1 S2 63.5(2) . . . . ?
C2 S1 C1 C5 -175.6(3) . . . . ?
C2 C3 C4 S2 -65.5(4) . . . . ?
C4 S2 C1 S1 -65.2(2) . . . . ?
C4 S2 C1 C5 174.6(3) . . . . ?
